data_7716210
loop_
_publ_author_name
'Jo, Minyoung'
'Amanyazova, Botagoz'
'Yergeshbayeva, Sandugash'
'Gakiya-Teruya, Miguel'
'&#xdc;ng&#xf6;r, &#xd6;kten'
'Lopez Rivera, Paola'
'Jen, Natalie'
'Lukyanenko, Evgeny'
'Kurkin, Alexander V.'
'Erkasov, Rakhmetulla'
'Meisel, Mark W.'
'Hauser, Andreas'
'Chakraborty, Pradip'
'Shatruk, Michael'

_publ_section_title
;
 Light-induced spin-state switching in Fe(II) spin-crossover complexes
 with thiazole-based chelating ligands.
;
_journal_issue 25
_journal_name_full 'Dalton transactions (Cambridge, England : 2003)'
_journal_page_first 10511
_journal_page_last 10520
_journal_paper_doi 10.1039/d4dt00308j
_journal_volume 53
_journal_year 2024
_chemical_formula_moiety 'C18 H15 Fe N9 S3, 2(C6 H5 N3 S), 2(Cl O4)'
_chemical_formula_sum 'C30 H25 Cl2 Fe N15 O8 S5'
_chemical_formula_weight 1010.70
_space_group_crystal_system orthorhombic
_space_group_IT_number 60
_space_group_name_Hall '-P 2n 2ab'
_space_group_name_H-M_alt 'P b c n'
_atom_sites_solution_hydrogens mixed
_atom_sites_solution_primary dual
_audit_creation_date 2023-03-17
_audit_creation_method
;
Olex2 1.5
(compiled 2023.03.06 svn.rbb2c1857 for OlexSys, GUI svn.r6748)
;
_audit_update_record
;
2024-01-13 deposited with the CCDC.	2024-05-29 downloaded from the CCDC.
;
_cell_angle_alpha 90
_cell_angle_beta 90
_cell_angle_gamma 90
_cell_formula_units_Z 4
_cell_length_a 15.0200(9)
_cell_length_b 15.6270(11)
_cell_length_c 17.7918(12)
_cell_measurement_reflns_used 5887
_cell_measurement_temperature 298(1)
_cell_measurement_theta_max 30.4890
_cell_measurement_theta_min 3.5410
_cell_volume 4176.0(5)
_computing_cell_refinement 'CrysAlisPro 1.171.42.85a (Rigaku OD, 2023)'
_computing_data_collection 'CrysAlisPro 1.171.42.85a (Rigaku OD, 2023)'
_computing_data_reduction 'CrysAlisPro 1.171.42.85a (Rigaku OD, 2023)'
_computing_molecular_graphics 'Olex2 1.5 (Dolomanov et al., 2009)'
_computing_publication_material 'Olex2 1.5 (Dolomanov et al., 2009)'
_computing_structure_refinement 'SHELXL 2014/7 (Sheldrick, 2015)'
_computing_structure_solution 'SHELXT 2014/4 (Sheldrick, 2014)'
_diffrn_ambient_environment air
_diffrn_ambient_temperature 298(1)
_diffrn_detector 'Hybrid Pixel Array Detector'
_diffrn_detector_area_resol_mean 10.0000
_diffrn_detector_type HyPix
_diffrn_measured_fraction_theta_full 0.995
_diffrn_measured_fraction_theta_max 0.803
_diffrn_measurement_details
;
List of Runs (angles in degrees, time in seconds):

  # Type    Start    End  Width  t~exp~   \w     \q     \k     \f   Frames
#--------------------------------------------------------------------------
  1  \w     31.00  65.00   0.50   11.37    --    7.20-161.00   5.00   68
  2  \w    -15.00  65.00   0.50   11.37    --   -7.66  20.00 160.00  160
  3  \w    -25.00  18.00   0.50   11.37    --   -7.66 -77.00 -30.00   86
;
_diffrn_measurement_device 'four-circle diffractometer'
_diffrn_measurement_device_type 'XtaLAB Synergy, Dualflex, HyPix'
_diffrn_measurement_method '\w scans'
_diffrn_orient_matrix_type 'CrysAlisPro convention (1999,Acta A55,543-557)'
_diffrn_orient_matrix_UB_11 0.0028145000
_diffrn_orient_matrix_UB_12 -0.0422307000
_diffrn_orient_matrix_UB_13 -0.0145421000
_diffrn_orient_matrix_UB_21 0.0119580000
_diffrn_orient_matrix_UB_22 -0.0154442000
_diffrn_orient_matrix_UB_23 0.0360534000
_diffrn_orient_matrix_UB_31 -0.0455978000
_diffrn_orient_matrix_UB_32 -0.0066504000
_diffrn_orient_matrix_UB_33 0.0085706000
_diffrn_radiation_monochromator mirror
_diffrn_radiation_probe x-ray
_diffrn_radiation_type 'Mo K\a'
_diffrn_radiation_wavelength 0.71073
_diffrn_reflns_av_R_equivalents 0.0403
_diffrn_reflns_av_unetI/netI 0.0474
_diffrn_reflns_Laue_measured_fraction_full 0.995
_diffrn_reflns_Laue_measured_fraction_max 0.803
_diffrn_reflns_limit_h_max 20
_diffrn_reflns_limit_h_min -16
_diffrn_reflns_limit_k_max 22
_diffrn_reflns_limit_k_min -16
_diffrn_reflns_limit_l_max 22
_diffrn_reflns_limit_l_min -19
_diffrn_reflns_number 18931
_diffrn_reflns_point_group_measured_fraction_full 0.995
_diffrn_reflns_point_group_measured_fraction_max 0.803
_diffrn_reflns_theta_full 25.242
_diffrn_reflns_theta_max 30.612
_diffrn_reflns_theta_min 3.550
_diffrn_source 'micro-focus sealed X-ray tube'
_diffrn_source_type 'PhotonJet (Mo) X-ray Source'
_exptl_absorpt_coefficient_mu 0.807
_exptl_absorpt_correction_T_max 1.000
_exptl_absorpt_correction_T_min 0.582
_exptl_absorpt_correction_type gaussian
_exptl_absorpt_process_details
;
CrysAlisPro 1.171.42.85a (Rigaku Oxford Diffraction, 2023)
Numerical absorption correction based on gaussian integration over
a multifaceted crystal model
Empirical absorption correction using spherical harmonics,
implemented in SCALE3 ABSPACK scaling algorithm.
;
_exptl_crystal_colour 'clear light brown'
_exptl_crystal_density_diffrn 1.608
_exptl_crystal_description plate
_exptl_crystal_F_000 2056
_exptl_crystal_preparation 'Magnetic properties'
_exptl_crystal_recrystallization_method 'Re-crystallisation from solvent: acetonitrile, diethyl ether'
_exptl_crystal_size_max 0.492
_exptl_crystal_size_mid 0.331
_exptl_crystal_size_min 0.179
_refine_diff_density_max 0.246
_refine_diff_density_min -0.267
_refine_diff_density_rms 0.043
_refine_ls_extinction_method none
_refine_ls_goodness_of_fit_ref 1.019
_refine_ls_hydrogen_treatment mixed
_refine_ls_matrix_type full
_refine_ls_number_parameters 349
_refine_ls_number_reflns 5174
_refine_ls_number_restraints 19
_refine_ls_restrained_S_all 1.019
_refine_ls_R_factor_all 0.0959
_refine_ls_R_factor_gt 0.0433
_refine_ls_shift/su_max 0.000
_refine_ls_shift/su_mean 0.000
_refine_ls_structure_factor_coef Fsqd
_refine_ls_weighting_details 'w=1/[\s^2^(Fo^2^)+(0.0568P)^2^+0.7622P] where P=(Fo^2^+2Fc^2^)/3'
_refine_ls_weighting_scheme calc
_refine_ls_wR_factor_gt 0.1098
_refine_ls_wR_factor_ref 0.1306
_reflns_Friedel_coverage 0.000
_reflns_number_gt 2846
_reflns_number_total 5174
_reflns_threshold_expression 'I > 2\s(I)'
_cod_data_source_file d4dt00308j2.cif
_cod_data_source_block str3-300K
_cod_depositor_comments 'Adding full bibliography for 7716207--7716213.cif.'
_cod_database_code 7716210
_shelx_shelxl_version_number 2014/7
_chemical_oxdiff_formula 'Fe N12 S4 C20 H20 Cl2 O8'
_chemical_oxdiff_usercomment 'rt, xtal from vial, that used for LIESST in UF'
_shelx_space_group_comment
;
The symmetry employed for this shelxl refinement is uniquely defined
by the following loop, which should always be used as a source of
symmetry information in preference to the above space-group names.
They are only intended as comments.
;
_shelx_estimated_absorpt_t_max 0.869
_shelx_estimated_absorpt_t_min 0.692
_olex2_refinement_description
;
1. Fixed Uiso
 At 1.2 times of:
  All C(H) groups, All N(H) groups
2. Shared sites
{N7, C14}
{C10, N9}
{Cl1A, Cl1B}
{C16, N8}
3. Restrained distances
 C11-C12
 1.37 with sigma of 0.01
 C12-C13
 1.37 with sigma of 0.01
 C18-C17
 1.37 with sigma of 0.01
 C15-C18
 1.37 with sigma of 0.01
 C8-C9
 1.37 with sigma of 0.01
 O1A-O2A \\sim O3A-O4A
 with sigma of 0.02
 O1B-O2B \\sim O3B-O4B
 with sigma of 0.02
4. Uiso/Uaniso restraints and constraints
Uanis(C12) \\sim Ueq: with sigma of 0.05 and sigma for terminal atoms of 0.1
Uanis(C18) \\sim Ueq: with sigma of 0.05 and sigma for terminal atoms of 0.1
Uanis(Cl1A) = Uanis(Cl1B)
Uanis(C16) = Uanis(N8)
Uanis(C10) = Uanis(N9)
Uanis(N7) = Uanis(C14)
5. Others
 Sof(S4)=Sof(C12)=Sof(H12)=1-FVAR(1)
 Sof(S3)=Sof(C18)=Sof(H18)=FVAR(1)
 Sof(Cl1B)=Sof(O1B)=Sof(O3B)=Sof(O2B)=Sof(O4B)=1-FVAR(2)
 Sof(Cl1A)=Sof(O2A)=Sof(O4A)=Sof(O1A)=Sof(O3A)=FVAR(2)
 Fixed Sof: S2(0.5) N9(0.5) C10(0.5) C8(0.5) H8(0.5) N8(0.5) N7(0.5) C14(0.5)
 C16(0.5)
6.a Aromatic/amide H refined with riding coordinates:
 N3(H3), C5(H5), C3(H3A), C6(H6), C9(H9A), C2(H2), C10(H9), C8(H8), C17(H17),
 C18(H18), C12(H12), C16(H8A)
;
_olex2_submission_special_instructions 'No special instructions were received'
_oxdiff_exptl_absorpt_empirical_details
;
Empirical correction (ABSPACK) includes:
- Absorption correction using spherical harmonics
- Frame scaling
- Detector area scaling
;
_oxdiff_exptl_absorpt_empirical_full_max 1.453
_oxdiff_exptl_absorpt_empirical_full_min 0.763

loop_
_space_group_symop_operation_xyz
'x, y, z'
'-x+1/2, -y+1/2, z+1/2'
'-x, y, -z+1/2'
'x+1/2, -y+1/2, -z'
'-x, -y, -z'
'x-1/2, y-1/2, -z-1/2'
'x, -y, z-1/2'
'-x-1/2, y-1/2, z'

loop_
_atom_site_label
_atom_site_type_symbol
_atom_site_fract_x
_atom_site_fract_y
_atom_site_fract_z
_atom_site_U_iso_or_equiv
_atom_site_adp_type
_atom_site_occupancy
_atom_site_site_symmetry_order
_atom_site_calc_flag
_atom_site_refinement_flags_posn
_atom_site_refinement_flags_adp
_atom_site_refinement_flags_occupancy
_atom_site_disorder_assembly
_atom_site_disorder_group
Fe01 Fe 0.5000 0.52290(3) 0.2500 0.05871(18) Uani 1 2 d S T P . .
S1 S 0.37333(5) 0.46289(6) 0.02462(4) 0.0800(2) Uani 1 1 d . . . . .
S2 S 0.5670(3) 0.7941(3) 0.1767(3) 0.0949(9) Uani 0.5 1 d . . P A 3
N4 N 0.57117(14) 0.63371(15) 0.20371(12) 0.0679(6) Uani 1 1 d . . . . .
N3 N 0.62358(13) 0.36456(15) 0.18198(13) 0.0677(6) Uani 1 1 d . . . . .
H3 H 0.6635 0.3618 0.2166 0.081 Uiso 1 1 calc R U . . .
N2 N 0.55986(12) 0.42455(13) 0.17897(12) 0.0580(5) Uani 1 1 d . . . . .
N1 N 0.41290(14) 0.51753(14) 0.15388(13) 0.0625(5) Uani 1 1 d . . . . .
N9 N 0.63248(17) 0.6480(2) 0.14891(16) 0.0831(8) Uani 0.5 1 d . . P A 4
C5 C 0.54654(19) 0.33420(19) 0.08180(17) 0.0758(8) Uani 1 1 d . . . . .
H5 H 0.5257 0.3084 0.0381 0.091 Uiso 1 1 calc R U . . .
C3 C 0.34174(19) 0.5653(2) 0.12933(19) 0.0793(8) Uani 1 1 d . . . . .
H3A H 0.3163 0.6087 0.1580 0.095 Uiso 1 1 calc R U . . .
C7 C 0.53452(19) 0.70743(17) 0.22113(16) 0.0684(7) Uani 1 1 d . . . . .
C4 C 0.51243(15) 0.40593(16) 0.11770(14) 0.0555(6) Uani 1 1 d . . . . .
C6 C 0.6175(2) 0.3099(2) 0.1250(2) 0.0833(9) Uani 1 1 d . . . . .
H6 H 0.6549 0.2636 0.1160 0.100 Uiso 1 1 calc R U . . .
C9 C 0.6369(2) 0.7300(3) 0.1293(2) 0.0984(11) Uani 1 1 d D . . . .
H9A H 0.6723 0.7558 0.0929 0.118 Uiso 1 1 calc R U . A 4
C2 C 0.3121(2) 0.5443(2) 0.0610(2) 0.0852(9) Uani 1 1 d . . . . .
H2 H 0.2645 0.5705 0.0368 0.102 Uiso 1 1 calc R U . . .
C1 C 0.43648(16) 0.46097(16) 0.10371(14) 0.0582(6) Uani 1 1 d . . . . .
C10 C 0.63248(17) 0.6480(2) 0.14891(16) 0.0831(8) Uani 0.5 1 d . . P A 3
H9 H 0.6674 0.6053 0.1276 0.100 Uiso 1 1 calc R U . . .
C8 C 0.5750(11) 0.7670(8) 0.1771(9) 0.120(7) Uani 0.5 1 d D . P A 4
H8 H 0.5627 0.8253 0.1789 0.144 Uiso 0.5 1 calc R U P A 4
S3 S 0.81966(17) 0.30948(16) 0.43405(15) 0.0832(8) Uani 0.642(5) 1 d . . P B 1
S4 S 0.6314(5) 0.1957(3) 0.2977(5) 0.0994(17) Uani 0.358(5) 1 d . . P B 2
N5 N 0.74838(15) 0.35196(15) 0.30623(14) 0.0728(6) Uani 1 1 d . . . . .
N6 N 0.65656(19) 0.20159(19) 0.43829(17) 0.0918(8) Uani 1 1 d . . . . .
N8 N 0.5927(2) 0.1399(2) 0.4239(2) 0.0989(10) Uani 0.5 1 d . . P B 1
N7 N 0.8192(2) 0.4074(2) 0.3154(2) 0.0900(9) Uani 0.5 1 d . . P B 2
C17 C 0.5735(3) 0.1330(3) 0.3520(3) 0.1113(13) Uani 1 1 d D . . . .
H17 H 0.5306 0.0955 0.3337 0.134 Uiso 1 1 calc R U . B 2
C15 C 0.6762(2) 0.2338(2) 0.37198(19) 0.0764(8) Uani 1 1 d D . . . .
C11 C 0.74377(19) 0.3008(2) 0.36368(17) 0.0718(8) Uani 1 1 d D . . . .
C13 C 0.8636(3) 0.3945(3) 0.3797(2) 0.0915(11) Uani 1 1 d D . . . .
C18 C 0.6199(10) 0.1982(9) 0.3183(7) 0.121(8) Uani 0.642(5) 1 d D U P B 1
H18 H 0.6146 0.2156 0.2685 0.146 Uiso 0.642(5) 1 calc R U P B 1
C14 C 0.8192(2) 0.4074(2) 0.3154(2) 0.0900(9) Uani 0.5 1 d . . P B 1
C12 C 0.8165(9) 0.3282(10) 0.4063(8) 0.091(6) Uani 0.358(5) 1 d D U P B 2
H12 H 0.8317 0.3016 0.4513 0.109 Uiso 0.358(5) 1 calc R U P B 2
C16 C 0.5927(2) 0.1399(2) 0.4239(2) 0.0989(10) Uani 0.5 1 d . . P B 2
H8A H 0.5661 0.1069 0.4611 0.119 Uiso 1 1 calc R U . . .
H7 H 0.8378(18) 0.4585(18) 0.2838(17) 0.128(14) Uiso 1 1 d . . . . .
Cl1A Cl 0.64491(5) -0.01596(5) 0.60980(4) 0.0730(2) Uani 0.51(2) 1 d . . P C 5
O2A O 0.7017(10) 0.0572(9) 0.6041(5) 0.124(4) Uani 0.51(2) 1 d D . P C 5
O4A O 0.5957(7) -0.0074(7) 0.6847(5) 0.093(3) Uani 0.51(2) 1 d D . P C 5
O1A O 0.6875(14) -0.0904(10) 0.5877(8) 0.198(7) Uani 0.51(2) 1 d D . P C 5
O3A O 0.5766(7) -0.0040(10) 0.5548(5) 0.149(5) Uani 0.51(2) 1 d D . P C 5
Cl1B Cl 0.64491(5) -0.01596(5) 0.60980(4) 0.0730(2) Uani 0.49(2) 1 d . . P C 6
O1B O 0.6481(11) -0.0996(6) 0.5950(10) 0.172(6) Uani 0.49(2) 1 d D . P C 6
O3B O 0.5960(15) 0.0251(14) 0.5608(9) 0.226(9) Uani 0.49(2) 1 d D . P C 6
O2B O 0.7322(7) 0.0105(13) 0.6150(8) 0.161(4) Uani 0.49(2) 1 d D . P C 6
O4B O 0.6179(13) -0.0216(13) 0.6726(8) 0.194(8) Uani 0.49(2) 1 d D . P C 6
H13 H 0.904(3) 0.431(3) 0.396(3) 0.141(16) Uiso 1 1 d . . . . .

loop_
_atom_site_aniso_label
_atom_site_aniso_U_11
_atom_site_aniso_U_22
_atom_site_aniso_U_33
_atom_site_aniso_U_23
_atom_site_aniso_U_13
_atom_site_aniso_U_12
Fe01 0.0678(3) 0.0480(3) 0.0603(3) 0.000 -0.0037(2) 0.000
S1 0.0769(5) 0.0936(6) 0.0695(5) -0.0022(4) -0.0150(4) -0.0029(4)
S2 0.0962(16) 0.065(2) 0.124(2) 0.0330(13) -0.0007(13) -0.0240(12)
N4 0.0774(14) 0.0642(14) 0.0620(14) -0.0020(11) 0.0043(10) -0.0064(12)
N3 0.0613(12) 0.0622(14) 0.0796(16) -0.0025(12) -0.0037(10) 0.0066(11)
N2 0.0559(11) 0.0502(11) 0.0680(13) -0.0017(10) -0.0018(9) 0.0001(9)
N1 0.0627(12) 0.0574(13) 0.0673(14) 0.0027(11) -0.0051(10) 0.0049(10)
N9 0.0779(17) 0.100(2) 0.0710(18) -0.0001(17) 0.0111(13) -0.0093(16)
C5 0.0815(18) 0.0704(19) 0.0753(19) -0.0182(16) -0.0017(15) 0.0050(15)
C3 0.0752(17) 0.077(2) 0.086(2) 0.0064(17) -0.0074(15) 0.0186(15)
C7 0.0817(18) 0.0516(16) 0.0718(18) 0.0033(13) -0.0126(13) -0.0033(13)
C4 0.0579(13) 0.0490(14) 0.0597(15) 0.0027(12) 0.0036(10) -0.0070(11)
C6 0.0830(19) 0.0669(19) 0.100(2) -0.0190(18) 0.0070(17) 0.0161(15)
C9 0.083(2) 0.117(3) 0.096(3) 0.028(2) 0.0122(18) -0.025(2)
C2 0.0708(18) 0.089(2) 0.095(2) 0.0142(18) -0.0175(16) 0.0072(15)
C1 0.0568(13) 0.0533(15) 0.0643(16) 0.0050(12) 0.0005(11) -0.0098(11)
C10 0.0779(17) 0.100(2) 0.0710(18) -0.0001(17) 0.0111(13) -0.0093(16)
C8 0.137(10) 0.063(10) 0.161(12) 0.046(8) -0.015(8) -0.034(7)
S3 0.0961(11) 0.0773(11) 0.0762(17) 0.0011(10) -0.0266(9) 0.0027(8)
S4 0.103(3) 0.079(3) 0.116(4) -0.003(2) -0.020(3) -0.0202(19)
N5 0.0713(13) 0.0666(15) 0.0806(16) -0.0041(14) -0.0063(11) 0.0026(12)
N6 0.0978(19) 0.090(2) 0.087(2) 0.0098(16) 0.0174(15) 0.0202(16)
N8 0.089(2) 0.085(2) 0.122(3) 0.028(2) 0.027(2) -0.0008(18)
N7 0.0867(19) 0.075(2) 0.109(2) -0.0069(18) -0.0029(17) -0.0052(15)
C17 0.095(2) 0.092(3) 0.147(4) 0.023(3) -0.007(2) -0.024(2)
C15 0.0710(17) 0.075(2) 0.083(2) 0.0048(17) 0.0043(15) 0.0187(15)
C11 0.0725(17) 0.0750(19) 0.0679(18) -0.0098(16) -0.0026(14) 0.0216(14)
C13 0.081(2) 0.084(2) 0.110(3) -0.018(2) -0.017(2) -0.0067(19)
C18 0.105(8) 0.154(13) 0.105(9) -0.008(6) 0.007(5) -0.035(6)
C14 0.0867(19) 0.075(2) 0.109(2) -0.0069(18) -0.0029(17) -0.0052(15)
C12 0.089(7) 0.123(14) 0.059(9) 0.000(7) -0.024(6) 0.016(8)
C16 0.089(2) 0.085(2) 0.122(3) 0.028(2) 0.027(2) -0.0008(18)
Cl1A 0.0767(4) 0.0709(5) 0.0714(5) -0.0069(4) 0.0110(3) -0.0086(4)
O2A 0.142(8) 0.094(6) 0.136(6) -0.006(4) 0.037(5) -0.053(6)
O4A 0.103(4) 0.115(5) 0.060(4) -0.028(4) 0.037(3) -0.035(3)
O1A 0.219(13) 0.212(14) 0.162(9) -0.055(8) -0.025(9) 0.146(11)
O3A 0.104(5) 0.262(14) 0.081(5) 0.020(5) -0.026(3) -0.042(7)
Cl1B 0.0767(4) 0.0709(5) 0.0714(5) -0.0069(4) 0.0110(3) -0.0086(4)
O1B 0.176(10) 0.064(5) 0.275(14) -0.065(6) 0.081(9) -0.004(6)
O3B 0.269(18) 0.205(14) 0.203(13) 0.090(10) -0.057(12) 0.106(13)
O2B 0.083(5) 0.124(10) 0.275(12) -0.014(9) 0.020(5) -0.038(5)
O4B 0.209(13) 0.287(17) 0.085(5) -0.078(7) 0.087(7) -0.117(11)

loop_
_atom_type_symbol
_atom_type_description
_atom_type_scat_dispersion_real
_atom_type_scat_dispersion_imag
_atom_type_scat_source
C C 0.0033 0.0016 'International Tables Vol C Tables 4.2.6.8 and 6.1.1.4'
H H 0.0000 0.0000 'International Tables Vol C Tables 4.2.6.8 and 6.1.1.4'
Cl Cl 0.1484 0.1585 'International Tables Vol C Tables 4.2.6.8 and 6.1.1.4'
Fe Fe 0.3463 0.8444 'International Tables Vol C Tables 4.2.6.8 and 6.1.1.4'
N N 0.0061 0.0033 'International Tables Vol C Tables 4.2.6.8 and 6.1.1.4'
O O 0.0106 0.0060 'International Tables Vol C Tables 4.2.6.8 and 6.1.1.4'
S S 0.1246 0.1234 'International Tables Vol C Tables 4.2.6.8 and 6.1.1.4'

loop_
_exptl_crystal_face_index_h
_exptl_crystal_face_index_k
_exptl_crystal_face_index_l
_exptl_crystal_face_perp_dist
-1 0 0 0.2135
5 -12 20 0.1217
5 12 -20 0.1207
-3 -1 -25 0.0210
-3 0 25 0.1288
20 3 8 0.1551
-21 -3 4 0.2018
-5 21 6 0.2399
16 -12 -7 0.0309
0 -4 25 0.1166
-15 -15 7 0.1902
18 -8 10 0.0780

loop_
_geom_angle_atom_site_label_1
_geom_angle_atom_site_label_2
_geom_angle_atom_site_label_3
_geom_angle
_geom_angle_site_symmetry_1
_geom_angle_site_symmetry_3
_geom_angle_publ_flag
N4 Fe01 N4 75.86(12) 3_655 . ?
N2 Fe01 N4 166.62(8) . 3_655 ?
N2 Fe01 N4 97.91(8) . . ?
N2 Fe01 N4 166.62(8) 3_655 . ?
N2 Fe01 N4 97.91(8) 3_655 3_655 ?
N2 Fe01 N2 90.52(11) 3_655 . ?
N1 Fe01 N4 91.64(8) 3_655 3_655 ?
N1 Fe01 N4 91.89(8) 3_655 . ?
N1 Fe01 N4 91.89(8) . 3_655 ?
N1 Fe01 N4 91.64(8) . . ?
N1 Fe01 N2 100.48(8) 3_655 . ?
N1 Fe01 N2 76.30(8) . . ?
N1 Fe01 N2 100.48(8) . 3_655 ?
N1 Fe01 N2 76.30(8) 3_655 3_655 ?
N1 Fe01 N1 175.53(12) . 3_655 ?
C1 S1 C2 89.97(15) . . ?
C7 S2 C9 86.3(3) . . ?
N9 N4 Fe01 136.8(2) . . ?
C7 N4 Fe01 113.52(18) . . ?
C7 N4 N9 108.0(2) . . ?
C7 N4 C10 108.0(2) . . ?
C10 N4 Fe01 136.8(2) . . ?
N2 N3 H3 124.1 . . ?
C6 N3 H3 124.1 . . ?
C6 N3 N2 111.7(2) . . ?
N3 N2 Fe01 139.73(17) . . ?
C4 N2 Fe01 113.98(15) . . ?
C4 N2 N3 105.1(2) . . ?
C3 N1 Fe01 134.7(2) . . ?
C1 N1 Fe01 113.86(16) . . ?
C1 N1 C3 111.2(2) . . ?
C9 N9 N4 112.4(3) . . ?
C4 C5 H5 127.7 . . ?
C6 C5 H5 127.7 . . ?
C6 C5 C4 104.7(3) . . ?
N1 C3 H3A 122.7 . . ?
C2 C3 N1 114.5(3) . . ?
C2 C3 H3A 122.7 . . ?
N4 C7 S2 119.0(3) . . ?
N4 C7 C7 117.62(16) . 3_655 ?
N4 C7 C8 106.1(5) . . ?
C7 C7 S2 123.35(17) 3_655 . ?
C8 C7 C7 136.3(5) . 3_655 ?
N2 C4 C5 110.8(2) . . ?
N2 C4 C1 115.5(2) . . ?
C5 C4 C1 133.7(2) . . ?
N3 C6 C5 107.7(3) . . ?
N3 C6 H6 126.2 . . ?
C5 C6 H6 126.2 . . ?
N9 C9 H9A 129.0 . . ?
N9 C9 C8 102.0(6) . . ?
C10 C9 S2 114.3(3) . . ?
C8 C9 H9A 129.0 . . ?
S1 C2 H2 124.7 . . ?
C3 C2 S1 110.5(2) . . ?
C3 C2 H2 124.7 . . ?
N1 C1 S1 113.80(19) . . ?
N1 C1 C4 119.8(2) . . ?
C4 C1 S1 126.3(2) . . ?
N4 C10 H9 123.8 . . ?
C9 C10 N4 112.4(3) . . ?
C9 C10 H9 123.8 . . ?
C7 C8 C9 111.6(8) . . ?
C7 C8 H8 124.2 . . ?
C9 C8 H8 124.2 . . ?
C11 S3 C13 84.7(2) . . ?
C15 S4 C17 87.7(5) . . ?
C11 N5 N7 109.5(3) . . ?
C11 N5 C14 109.5(3) . . ?
C15 N6 N8 104.8(3) . . ?
C15 N6 C16 104.8(3) . . ?
C17 N8 N6 112.9(3) . . ?
N5 N7 H7 129.8(16) . . ?
C13 N7 N5 112.9(3) . . ?
C13 N7 H7 117.0(16) . . ?
S4 C17 H17 122.9 . . ?
N8 C17 C18 104.6(6) . . ?
C16 C17 S4 114.2(4) . . ?
C16 C17 H17 122.9 . . ?
N6 C15 S4 120.2(4) . . ?
N6 C15 C11 121.3(3) . . ?
N6 C15 C18 109.0(5) . . ?
C11 C15 S4 118.3(4) . . ?
C18 C15 C11 129.6(5) . . ?
N5 C11 S3 119.6(3) . . ?
N5 C11 C15 123.8(3) . . ?
N5 C11 C12 101.3(6) . . ?
C15 C11 S3 116.6(3) . . ?
C12 C11 C15 134.9(5) . . ?
S3 C13 H13 124(3) . . ?
N7 C13 C12 99.0(6) . . ?
N7 C13 H13 122(3) . . ?
C14 C13 S3 113.2(3) . . ?
C14 C13 H13 122(3) . . ?
C12 C13 H13 138(3) . . ?
C17 C18 C15 107.9(8) . . ?
C17 C18 H18 126.1 . . ?
C15 C18 H18 126.1 . . ?
N5 C14 H7 129.8(16) . . ?
C13 C14 N5 112.9(3) . . ?
C13 C14 H7 117.0(16) . . ?
C11 C12 H12 121.4 . . ?
C13 C12 C11 117.3(9) . . ?
C13 C12 H12 121.4 . . ?
N6 C16 H8A 123.5 . . ?
C17 C16 N6 112.9(3) . . ?
C17 C16 H8A 123.5 . . ?
O2A Cl1A O4A 106.3(6) . . ?
O2A Cl1A O3A 105.9(7) . . ?
O1A Cl1A O2A 112.1(7) . . ?
O1A Cl1A O4A 122.9(9) . . ?
O1A Cl1A O3A 104.3(8) . . ?
O3A Cl1A O4A 103.8(6) . . ?
O1B Cl1B O2B 105.9(7) . . ?
O3B Cl1B O1B 111.7(12) . . ?
O3B Cl1B O2B 115.6(9) . . ?
O4B Cl1B O1B 97.1(13) . . ?
O4B Cl1B O3B 118.1(13) . . ?
O4B Cl1B O2B 106.4(11) . . ?

loop_
_geom_bond_atom_site_label_1
_geom_bond_atom_site_label_2
_geom_bond_distance
_geom_bond_site_symmetry_2
_geom_bond_publ_flag
Fe01 N4 2.195(2) . ?
Fe01 N4 2.195(2) 3_655 ?
Fe01 N2 2.184(2) . ?
Fe01 N2 2.184(2) 3_655 ?
Fe01 N1 2.155(2) . ?
Fe01 N1 2.155(2) 3_655 ?
S1 C2 1.698(3) . ?
S1 C1 1.697(3) . ?
S2 C7 1.643(4) . ?
S2 C9 1.679(6) . ?
N4 N9 1.360(3) . ?
N4 C7 1.314(3) . ?
N4 C10 1.360(3) . ?
N3 H3 0.8600 . ?
N3 N2 1.341(3) . ?
N3 C6 1.329(4) . ?
N2 C4 1.334(3) . ?
N1 C3 1.375(3) . ?
N1 C1 1.305(3) . ?
N9 C9 1.330(5) . ?
C5 H5 0.9300 . ?
C5 C4 1.388(4) . ?
C5 C6 1.368(4) . ?
C3 H3A 0.9300 . ?
C3 C2 1.335(4) . ?
C7 C7 1.460(6) 3_655 ?
C7 C8 1.360(14) . ?
C4 C1 1.450(3) . ?
C6 H6 0.9300 . ?
C9 H9A 0.9300 . ?
C9 C10 1.330(5) . ?
C9 C8 1.387(9) . ?
C2 H2 0.9300 . ?
C10 H9 0.9300 . ?
C8 H8 0.9300 . ?
S3 C11 1.699(3) . ?
S3 C13 1.771(5) . ?
S4 C17 1.627(9) . ?
S4 C15 1.598(8) . ?
N5 N7 1.382(4) . ?
N5 C11 1.300(4) . ?
N5 C14 1.382(4) . ?
N6 N8 1.383(4) . ?
N6 C15 1.316(4) . ?
N6 C16 1.383(4) . ?
N8 C17 1.316(5) . ?
N7 C13 1.340(5) . ?
N7 H7 1.02(3) . ?
C17 H17 0.9300 . ?
C17 C18 1.372(9) . ?
C17 C16 1.316(5) . ?
C15 C11 1.465(4) . ?
C15 C18 1.391(9) . ?
C11 C12 1.398(8) . ?
C13 C14 1.340(5) . ?
C13 C12 1.340(9) . ?
C13 H13 0.89(5) . ?
C18 H18 0.9300 . ?
C14 H7 1.02(3) . ?
C12 H12 0.9300 . ?
C16 H8A 0.9300 . ?
Cl1A O2A 1.430(7) . ?
Cl1A O4A 1.529(9) . ?
Cl1A O1A 1.385(11) . ?
Cl1A O3A 1.430(9) . ?
Cl1B O1B 1.334(8) . ?
Cl1B O3B 1.308(11) . ?
Cl1B O2B 1.378(8) . ?
Cl1B O4B 1.192(14) . ?

loop_
_geom_torsion_atom_site_label_1
_geom_torsion_atom_site_label_2
_geom_torsion_atom_site_label_3
_geom_torsion_atom_site_label_4
_geom_torsion
_geom_torsion_site_symmetry_1
_geom_torsion_site_symmetry_2
_geom_torsion_site_symmetry_3
_geom_torsion_site_symmetry_4
_geom_torsion_publ_flag
Fe01 N4 N9 C9 163.0(2) . . . . ?
Fe01 N4 C7 S2 -167.3(2) . . . . ?
Fe01 N4 C7 C7 11.9(4) . . . 3_655 ?
Fe01 N4 C7 C8 -168.4(9) . . . . ?
Fe01 N4 C10 C9 163.0(2) . . . . ?
Fe01 N2 C4 C5 -170.48(18) . . . . ?
Fe01 N2 C4 C1 7.6(3) . . . . ?
Fe01 N1 C3 C2 173.3(2) . . . . ?
Fe01 N1 C1 S1 -174.83(11) . . . . ?
Fe01 N1 C1 C4 3.2(3) . . . . ?
S2 C9 C10 N4 0.2(4) . . . . ?
N4 N9 C9 C8 1.3(9) . . . . ?
N4 C7 C8 C9 1.7(15) . . . . ?
N3 N2 C4 C5 -0.2(3) . . . . ?
N3 N2 C4 C1 177.9(2) . . . . ?
N2 N3 C6 C5 -0.1(3) . . . . ?
N2 C4 C1 S1 170.27(18) . . . . ?
N2 C4 C1 N1 -7.5(3) . . . . ?
N1 C3 C2 S1 -0.1(4) . . . . ?
N9 N4 C7 C7 179.5(3) . . . 3_655 ?
N9 N4 C7 C8 -0.8(10) . . . . ?
N9 C9 C8 C7 -1.8(15) . . . . ?
C5 C4 C1 S1 -12.2(4) . . . . ?
C5 C4 C1 N1 170.1(3) . . . . ?
C3 N1 C1 S1 -0.2(3) . . . . ?
C3 N1 C1 C4 177.9(2) . . . . ?
C7 S2 C9 C10 0.0(4) . . . . ?
C7 N4 N9 C9 -0.3(4) . . . . ?
C7 N4 C10 C9 -0.3(4) . . . . ?
C7 C7 C8 C9 -178.7(5) 3_655 . . . ?
C4 C5 C6 N3 0.0(3) . . . . ?
C6 N3 N2 Fe01 166.4(2) . . . . ?
C6 N3 N2 C4 0.2(3) . . . . ?
C6 C5 C4 N2 0.2(3) . . . . ?
C6 C5 C4 C1 -177.5(3) . . . . ?
C9 S2 C7 N4 -0.2(4) . . . . ?
C9 S2 C7 C7 -179.3(3) . . . 3_655 ?
C2 S1 C1 N1 0.1(2) . . . . ?
C2 S1 C1 C4 -177.8(2) . . . . ?
C1 S1 C2 C3 0.0(3) . . . . ?
C1 N1 C3 C2 0.2(4) . . . . ?
C10 N4 C7 S2 0.3(4) . . . . ?
C10 N4 C7 C7 179.5(3) . . . 3_655 ?
S3 C13 C14 N5 0.7(4) . . . . ?
S4 C17 C16 N6 1.9(5) . . . . ?
S4 C15 C11 N5 25.1(5) . . . . ?
S4 C15 C11 C12 -153.4(12) . . . . ?
N5 N7 C13 C12 1.3(9) . . . . ?
N5 C11 C12 C13 2.0(15) . . . . ?
N6 N8 C17 C18 -6.0(9) . . . . ?
N6 C15 C11 S3 21.4(4) . . . . ?
N6 C15 C11 N5 -159.1(3) . . . . ?
N6 C15 C11 C12 22.3(12) . . . . ?
N6 C15 C18 C17 -9.1(14) . . . . ?
N8 N6 C15 C11 -178.7(3) . . . . ?
N8 N6 C15 C18 5.2(9) . . . . ?
N8 C17 C18 C15 8.9(14) . . . . ?
N7 N5 C11 C15 -179.9(3) . . . . ?
N7 N5 C11 C12 -1.0(9) . . . . ?
N7 C13 C12 C11 -2.0(15) . . . . ?
C17 S4 C15 N6 3.5(5) . . . . ?
C17 S4 C15 C11 179.4(3) . . . . ?
C15 S4 C17 C16 -2.9(5) . . . . ?
C15 N6 N8 C17 0.5(4) . . . . ?
C15 N6 C16 C17 0.5(4) . . . . ?
C15 C11 C12 C13 -179.2(6) . . . . ?
C11 S3 C13 C14 -0.7(3) . . . . ?
C11 N5 N7 C13 -0.2(4) . . . . ?
C11 N5 C14 C13 -0.2(4) . . . . ?
C11 C15 C18 C17 175.3(6) . . . . ?
C13 S3 C11 N5 0.6(3) . . . . ?
C13 S3 C11 C15 -179.8(2) . . . . ?
C18 C15 C11 S3 -163.4(11) . . . . ?
C18 C15 C11 N5 16.1(11) . . . . ?
C14 N5 C11 S3 -0.4(3) . . . . ?
C14 N5 C11 C15 -179.9(3) . . . . ?
C16 N6 C15 S4 -3.0(5) . . . . ?
C16 N6 C15 C11 -178.7(3) . . . . ?

loop_
_exptl_oxdiff_crystal_face_indexfrac_h
_exptl_oxdiff_crystal_face_indexfrac_k
_exptl_oxdiff_crystal_face_indexfrac_l
_exptl_oxdiff_crystal_face_x
_exptl_oxdiff_crystal_face_y
_exptl_oxdiff_crystal_face_z
-0.9994 0.0002 -0.0001 -0.0028 -0.0120 0.0456
4.7337 -12.1560 20.1733 0.2333 0.9717 0.0379
4.6113 12.1664 -20.2025 -0.2070 -0.8611 -0.4643
-2.7956 -0.6456 -24.8900 0.3813 -0.9208 -0.0816
-3.1923 -0.3150 24.8290 -0.3567 0.8619 0.3605
19.8936 3.2514 7.7749 -0.1944 0.4680 -0.8621
-20.6655 -3.2819 3.9965 0.0223 -0.0523 0.9984
-4.9237 20.8350 5.5519 -0.9745 -0.1805 0.1335
16.4536 -12.2852 -7.2853 0.6711 0.1238 -0.7310
0.4158 -4.2455 24.6437 -0.1779 0.9590 0.2205
-14.5392 -14.6016 7.4571 0.4673 0.3205 0.8240
17.8539 -8.0570 9.8956 0.2466 0.6947 -0.6757
